data_4110481
loop_
_publ_author_name
'F. Albert Cotton'
'Carlos A. Murillo'
'Dino Villagr\'an'
'Rongmin Yu'

_publ_contact_author_address
;  Laboratory for Molecular Structure and Bonding
   Dept. of Chemistry
   Texas A&M University, PO Box  30012
   College Station, TX 77842-3012, USA
;
_publ_contact_author_email cotton@tamu.edu
_publ_contact_author_fax '(979) 845 9351'
_publ_contact_author_name 'F. A. Cotton'
_publ_contact_author_phone '(979) 845 4432'
_publ_section_title
;
 Uniquely Strong Electronic Communication between [Mo2] Units Linked by
 Dioxolene Dianions
;
_journal_name_full 'Journal of the American Chemical Society'
_journal_page_first 3281
_journal_page_last 3290
_journal_paper_doi 10.1021/ja0582962
_journal_volume 128
_journal_year 2006
_chemical_formula_moiety 'C96 H90 Cl2 Mo4 N12 O16, 3(C H2 Cl2), C4 H10 O'
_chemical_formula_sum 'C103 H106 Cl8 Mo4 N12 O17'
_chemical_formula_weight 2451.36
_chemical_name_systematic
; 
 ? 
;
_space_group_IT_number 11
_symmetry_cell_setting monoclinic
_symmetry_space_group_name_Hall '-P 2yb'
_symmetry_space_group_name_H-M 'P 1 21/m 1'
_atom_sites_solution_hydrogens geom
_atom_sites_solution_primary direct
_atom_sites_solution_secondary difmap
_audit_creation_method SHELXL-97
_cell_angle_alpha 90.00
_cell_angle_beta 103.350(3)
_cell_angle_gamma 90.00
_cell_formula_units_Z 2
_cell_length_a 12.964(2)
_cell_length_b 25.107(4)
_cell_length_c 17.187(3)
_cell_measurement_reflns_used 6022
_cell_measurement_temperature 213(2)
_cell_measurement_theta_max 25.02
_cell_measurement_theta_min 2.37
_cell_volume 5443.0(15)
_computing_cell_refinement SAINT
_computing_data_collection SMART
_computing_data_reduction SAINT
_computing_molecular_graphics 'SHELXTL (Siemens, 1996)'
_computing_publication_material CIFTAB
_computing_structure_refinement 'SHELXL-97 (Sheldrick, 1997)'
_computing_structure_solution 'SHELXS-97 (Sheldrick, 1990)'
_diffrn_ambient_temperature 213(2)
_diffrn_measured_fraction_theta_full 0.991
_diffrn_measured_fraction_theta_max 0.991
_diffrn_measurement_device_type 'Bruker SMART 1000'
_diffrn_measurement_method '\w scans'
_diffrn_radiation_monochromator graphite
_diffrn_radiation_source 'Normal-focus sealed tube'
_diffrn_radiation_type MoK\a
_diffrn_radiation_wavelength 0.71073
_diffrn_reflns_av_R_equivalents 0.0329
_diffrn_reflns_av_sigmaI/netI 0.0377
_diffrn_reflns_limit_h_max 15
_diffrn_reflns_limit_h_min -14
_diffrn_reflns_limit_k_max 29
_diffrn_reflns_limit_k_min -15
_diffrn_reflns_limit_l_max 20
_diffrn_reflns_limit_l_min -20
_diffrn_reflns_number 28013
_diffrn_reflns_theta_full 25.09
_diffrn_reflns_theta_max 25.09
_diffrn_reflns_theta_min 1.62
_diffrn_standards_decay_% 0
_diffrn_standards_interval_count 0
_diffrn_standards_interval_time 0
_diffrn_standards_number 0
_exptl_absorpt_coefficient_mu 0.715
_exptl_absorpt_correction_T_max 0.8471
_exptl_absorpt_correction_T_min 0.7118
_exptl_absorpt_correction_type multi-scan
_exptl_absorpt_process_details sadabs
_exptl_crystal_colour 'dark green'
_exptl_crystal_density_diffrn 1.496
_exptl_crystal_description stick
_exptl_crystal_F_000 2496
_exptl_crystal_size_max 0.51
_exptl_crystal_size_mid 0.29
_exptl_crystal_size_min 0.24
_refine_diff_density_max 1.319
_refine_diff_density_min -1.030
_refine_diff_density_rms 0.112
_refine_ls_extinction_method none
_refine_ls_goodness_of_fit_ref 1.041
_refine_ls_hydrogen_treatment noref
_refine_ls_matrix_type full
_refine_ls_number_parameters 643
_refine_ls_number_reflns 9848
_refine_ls_number_restraints 0
_refine_ls_restrained_S_all 1.041
_refine_ls_R_factor_all 0.0842
_refine_ls_R_factor_gt 0.0570
_refine_ls_shift/su_max 0.002
_refine_ls_shift/su_mean 0.000
_refine_ls_structure_factor_coef Fsqd
_refine_ls_weighting_details 'calc w=1/[\s^2^(Fo^2^)+(0.0736P)^2^+21.3625P] where P=(Fo^2^+2Fc^2^)/3'
_refine_ls_weighting_scheme calc
_refine_ls_wR_factor_gt 0.1478
_refine_ls_wR_factor_ref 0.1694
_reflns_number_gt 6972
_reflns_number_total 9848
_reflns_threshold_expression >2sigma(I)
_cod_data_source_file ja0582962si20051206_054833_3.cif
_cod_data_source_block compound-2
_cod_original_cell_volume 5442.7(15)
_cod_database_code 4110481

loop_
_symmetry_equiv_pos_as_xyz
'x, y, z'
'-x, y+1/2, -z'
'-x, -y, -z'
'x, -y-1/2, z'

loop_
_atom_site_label
_atom_site_type_symbol
_atom_site_fract_x
_atom_site_fract_y
_atom_site_fract_z
_atom_site_U_iso_or_equiv
_atom_site_adp_type
_atom_site_occupancy
_atom_site_symmetry_multiplicity
_atom_site_calc_flag
_atom_site_refinement_flags
_atom_site_disorder_assembly
_atom_site_disorder_group
Mo1 Mo 0.91848(3) 0.576297(18) 0.27814(3) 0.02911(15) Uani 1 1 d . . .
Mo2 Mo 1.05961(3) 0.576466(18) 0.23728(3) 0.02993(15) Uani 1 1 d . A .
Cl1 Cl 0.78561(15) 0.7500 0.32685(14) 0.0421(5) Uani 1 2 d S . .
Cl2 Cl 1.18909(15) 0.7500 0.18435(13) 0.0411(5) Uani 1 2 d S . .
O1 O 0.3802(3) 0.6051(2) 0.0867(3) 0.0768(16) Uani 1 1 d . . .
O2 O 1.1939(4) 0.6380(2) -0.1165(3) 0.0763(16) Uani 1 1 d . . .
O3 O 0.5752(4) 0.38458(19) 0.3614(3) 0.0658(14) Uani 1 1 d . . .
O5 O 0.7830(4) 0.6391(3) 0.6315(3) 0.0797(17) Uani 1 1 d . . .
O6 O 1.5993(3) 0.5914(3) 0.4280(3) 0.0766(17) Uani 1 1 d . A .
O7 O 0.8979(3) 0.65679(14) 0.2870(2) 0.0310(8) Uani 1 1 d . . .
O8 O 1.0797(3) 0.65696(14) 0.2277(2) 0.0317(8) Uani 1 1 d . . .
N1 N 0.8221(3) 0.58126(17) 0.1581(3) 0.0311(10) Uani 1 1 d . . .
N2 N 0.9761(3) 0.57966(17) 0.1148(3) 0.0316(10) Uani 1 1 d . . .
N3 N 0.9133(3) 0.49207(18) 0.2798(3) 0.0326(10) Uani 1 1 d . . .
N4 N 1.0670(3) 0.49232(18) 0.2356(2) 0.0319(10) Uani 1 1 d . . .
N5 N 1.0024(3) 0.57995(17) 0.4006(3) 0.0303(9) Uani 1 1 d . . .
N6 N 1.1566(3) 0.58139(18) 0.3569(3) 0.0310(10) Uani 1 1 d . . .
C1 C 0.7091(4) 0.5883(2) 0.1390(3) 0.0335(12) Uani 1 1 d . . .
C2 C 0.6650(5) 0.6301(3) 0.1696(5) 0.074(3) Uani 1 1 d . . .
H2A H 0.7091 0.6546 0.2030 0.089 Uiso 1 1 calc R . .
C3 C 0.5547(5) 0.6374(4) 0.1523(5) 0.082(3) Uani 1 1 d . . .
H3A H 0.5260 0.6674 0.1724 0.099 Uiso 1 1 calc R . .
C4 C 0.4891(4) 0.6014(3) 0.1065(4) 0.0503(17) Uani 1 1 d . . .
C5 C 0.5320(6) 0.5611(3) 0.0744(6) 0.090(3) Uani 1 1 d . . .
H5A H 0.4876 0.5369 0.0404 0.108 Uiso 1 1 calc R . .
C6 C 0.6412(5) 0.5540(3) 0.0903(6) 0.082(3) Uani 1 1 d . . .
H6A H 0.6691 0.5251 0.0671 0.098 Uiso 1 1 calc R . .
C7 C 0.3324(6) 0.6462(5) 0.1175(6) 0.122(5) Uani 1 1 d . . .
H7A H 0.2561 0.6434 0.0987 0.183 Uiso 1 1 calc R . .
H7B H 0.3562 0.6799 0.1001 0.183 Uiso 1 1 calc R . .
H7C H 0.3512 0.6445 0.1754 0.183 Uiso 1 1 calc R . .
C8 C 0.8719(4) 0.5853(2) 0.0995(3) 0.0335(12) Uani 1 1 d . . .
H8A H 0.8335 0.5921 0.0470 0.040 Uiso 1 1 calc R . .
C9 C 1.0295(4) 0.5933(2) 0.0530(3) 0.0335(12) Uani 1 1 d . . .
C10 C 1.0251(5) 0.6444(3) 0.0230(4) 0.0437(14) Uani 1 1 d . . .
H10A H 0.9838 0.6702 0.0415 0.052 Uiso 1 1 calc R . .
C11 C 1.0799(5) 0.6582(3) -0.0332(4) 0.0507(16) Uani 1 1 d . . .
H11A H 1.0755 0.6931 -0.0537 0.061 Uiso 1 1 calc R . .
C12 C 1.1417(5) 0.6205(3) -0.0598(4) 0.0515(16) Uani 1 1 d . . .
C13 C 1.1465(5) 0.5695(3) -0.0310(4) 0.0500(16) Uani 1 1 d . . .
H13A H 1.1869 0.5437 -0.0502 0.060 Uiso 1 1 calc R . .
C14 C 1.0917(4) 0.5558(3) 0.0267(4) 0.0423(14) Uani 1 1 d . . .
H14A H 1.0969 0.5211 0.0478 0.051 Uiso 1 1 calc R . .
C15 C 1.2770(6) 0.6056(4) -0.1300(5) 0.084(3) Uani 1 1 d . . .
H15A H 1.3079 0.6218 -0.1705 0.126 Uiso 1 1 calc R . .
H15B H 1.2494 0.5707 -0.1480 0.126 Uiso 1 1 calc R . .
H15C H 1.3309 0.6020 -0.0806 0.126 Uiso 1 1 calc R . .
C16 C 0.8329(4) 0.4630(2) 0.3056(3) 0.0353(13) Uani 1 1 d . . .
C17 C 0.8473(5) 0.4137(2) 0.3422(4) 0.0433(14) Uani 1 1 d . . .
H17A H 0.9153 0.3984 0.3540 0.052 Uiso 1 1 calc R . .
C18 C 0.7645(5) 0.3863(2) 0.3621(4) 0.0466(15) Uani 1 1 d . . .
H18A H 0.7763 0.3524 0.3859 0.056 Uiso 1 1 calc R . .
C19 C 0.6633(5) 0.4088(3) 0.3468(4) 0.0461(15) Uani 1 1 d . . .
C20 C 0.6494(5) 0.4589(3) 0.3146(4) 0.0497(16) Uani 1 1 d . . .
H20A H 0.5823 0.4752 0.3062 0.060 Uiso 1 1 calc R . .
C21 C 0.7313(5) 0.4859(2) 0.2946(4) 0.0450(15) Uani 1 1 d . . .
H21A H 0.7195 0.5203 0.2730 0.054 Uiso 1 1 calc R . .
C22 C 0.5878(7) 0.3340(3) 0.3970(6) 0.089(3) Uani 1 1 d . . .
H22A H 0.5198 0.3214 0.4040 0.133 Uiso 1 1 calc R . .
H22B H 0.6373 0.3363 0.4486 0.133 Uiso 1 1 calc R . .
H22C H 0.6149 0.3095 0.3629 0.133 Uiso 1 1 calc R . .
C23 C 0.9896(4) 0.4657(2) 0.2570(3) 0.0377(13) Uani 1 1 d . A .
H23A H 0.9890 0.4282 0.2560 0.045 Uiso 1 1 calc R . .
C24 C 1.1399(7) 0.4633(4) 0.2056(7) 0.026(4) Uiso 0.528(11) 1 d PG A 1
C25 C 1.2383(8) 0.4861(4) 0.2080(7) 0.043(4) Uiso 0.528(11) 1 d PG A 1
H25A H 1.2555 0.5194 0.2325 0.051 Uiso 0.528(11) 1 calc PR A 1
C26 C 1.3114(7) 0.4595(4) 0.1742(7) 0.053(4) Uiso 0.528(11) 1 d PG A 1
H26A H 1.3780 0.4749 0.1759 0.063 Uiso 0.528(11) 1 calc PR A 1
C27 C 1.2860(8) 0.4102(4) 0.1381(6) 0.044(3) Uiso 0.528(11) 1 d PG A 1
C28 C 1.1875(9) 0.3875(3) 0.1357(6) 0.049(3) Uiso 0.528(11) 1 d PG A 1
H28A H 1.1703 0.3542 0.1112 0.058 Uiso 0.528(11) 1 calc PR A 1
C29 C 1.1145(7) 0.4141(4) 0.1694(6) 0.048(4) Uiso 0.528(11) 1 d PG A 1
H29A H 1.0479 0.3987 0.1678 0.057 Uiso 0.528(11) 1 calc PR A 1
O4 O 1.3544(10) 0.3812(5) 0.1037(7) 0.078(2) Uiso 0.528(11) 1 d P A 1
C30 C 1.461(2) 0.3945(10) 0.1292(14) 0.107(5) Uiso 0.528(11) 1 d P A 1
H30A H 1.5023 0.3726 0.1014 0.160 Uiso 0.528(11) 1 calc PR A 1
H30B H 1.4838 0.3884 0.1864 0.160 Uiso 0.528(11) 1 calc PR A 1
H30C H 1.4705 0.4317 0.1177 0.160 Uiso 0.528(11) 1 calc PR A 1
C24B C 1.1506(9) 0.4676(4) 0.1996(9) 0.042(6) Uiso 0.472(11) 1 d PG A 2
C25B C 1.2451(10) 0.4957(4) 0.2089(9) 0.056(6) Uiso 0.472(11) 1 d PG A 2
H25B H 1.2525 0.5293 0.2339 0.067 Uiso 0.472(11) 1 calc PR A 2
C26B C 1.3288(8) 0.4741(5) 0.1813(8) 0.056(4) Uiso 0.472(11) 1 d PG A 2
H26B H 1.3927 0.4931 0.1876 0.067 Uiso 0.472(11) 1 calc PR A 2
C278 C 1.3180(8) 0.4245(5) 0.1445(7) 0.042(3) Uiso 0.472(11) 1 d PG A 2
C28B C 1.2235(9) 0.3965(4) 0.1352(6) 0.042(3) Uiso 0.472(11) 1 d PG A 2
H28B H 1.2162 0.3629 0.1102 0.050 Uiso 0.472(11) 1 calc PR A 2
C29B C 1.1398(8) 0.4180(4) 0.1627(7) 0.036(3) Uiso 0.472(11) 1 d PG A 2
H29B H 1.0759 0.3991 0.1565 0.043 Uiso 0.472(11) 1 calc PR A 2
O4B O 1.4056(12) 0.4071(6) 0.1162(8) 0.078(2) Uiso 0.472(11) 1 d P A 2
C30B C 1.403(2) 0.3528(10) 0.0892(14) 0.107(5) Uiso 0.472(11) 1 d P A 2
H30D H 1.4672 0.3448 0.0723 0.160 Uiso 0.472(11) 1 calc PR A 2
H30E H 1.3421 0.3479 0.0446 0.160 Uiso 0.472(11) 1 calc PR A 2
H30F H 1.3964 0.3292 0.1326 0.160 Uiso 0.472(11) 1 calc PR A 2
C31 C 0.9503(4) 0.5934(2) 0.4628(3) 0.0343(13) Uani 1 1 d . . .
C32 C 0.8946(4) 0.5558(3) 0.4950(4) 0.0426(14) Uani 1 1 d . . .
H32A H 0.8938 0.5202 0.4779 0.051 Uiso 1 1 calc R . .
C33 C 0.8397(5) 0.5699(3) 0.5522(4) 0.0506(16) Uani 1 1 d . . .
H33A H 0.8033 0.5436 0.5742 0.061 Uiso 1 1 calc R . .
C34 C 0.8376(5) 0.6215(3) 0.5770(4) 0.0490(16) Uani 1 1 d . . .
C35 C 0.8938(5) 0.6595(3) 0.5456(4) 0.0543(17) Uani 1 1 d . . .
H35A H 0.8941 0.6951 0.5629 0.065 Uiso 1 1 calc R . .
C36 C 0.9493(5) 0.6455(2) 0.4892(4) 0.0458(15) Uani 1 1 d . . .
H36A H 0.9871 0.6718 0.4683 0.055 Uiso 1 1 calc R . .
C37 C 0.6931(6) 0.6100(4) 0.6394(5) 0.077(2) Uani 1 1 d . . .
H37A H 0.6621 0.6266 0.6795 0.115 Uiso 1 1 calc R . .
H37B H 0.7138 0.5738 0.6554 0.115 Uiso 1 1 calc R . .
H37C H 0.6415 0.6096 0.5885 0.115 Uiso 1 1 calc R . .
C38 C 1.1070(4) 0.5852(2) 0.4155(3) 0.0341(12) Uani 1 1 d . A .
H38A H 1.1458 0.5916 0.4680 0.041 Uiso 1 1 calc R . .
C39 C 1.2695(4) 0.5848(2) 0.3765(3) 0.0359(13) Uani 1 1 d . A .
C40 C 1.3181(5) 0.6114(3) 0.3261(4) 0.0569(19) Uani 1 1 d . . .
H40A H 1.2769 0.6285 0.2808 0.068 Uiso 1 1 calc R A .
C41 C 1.4296(5) 0.6137(3) 0.3408(5) 0.065(2) Uani 1 1 d . A .
H41A H 1.4621 0.6316 0.3048 0.078 Uiso 1 1 calc R . .
C42 C 1.4903(5) 0.5901(3) 0.4067(4) 0.0528(17) Uani 1 1 d . . .
C43 C 1.4416(5) 0.5638(3) 0.4597(4) 0.0542(17) Uani 1 1 d . A .
H43A H 1.4832 0.5484 0.5064 0.065 Uiso 1 1 calc R . .
C44 C 1.3326(5) 0.5602(3) 0.4442(4) 0.0464(15) Uani 1 1 d . . .
H44A H 1.3004 0.5412 0.4793 0.056 Uiso 1 1 calc R A .
C45 C 1.6518(5) 0.6181(4) 0.3763(5) 0.080(3) Uani 1 1 d . . .
H45A H 1.7278 0.6162 0.3977 0.120 Uiso 1 1 calc R A .
H45B H 1.6298 0.6551 0.3715 0.120 Uiso 1 1 calc R . .
H45C H 1.6340 0.6014 0.3240 0.120 Uiso 1 1 calc R . .
C46 C 0.9407(4) 0.7010(2) 0.2737(3) 0.0285(11) Uani 1 1 d . . .
C47 C 1.0360(4) 0.7013(2) 0.2406(3) 0.0274(11) Uani 1 1 d . . .
C48 C 1.0760(5) 0.7500 0.2245(4) 0.0270(15) Uani 1 2 d S . .
C49 C 0.8991(5) 0.7500 0.2886(4) 0.0274(15) Uani 1 2 d S . .
C1S C 0.5908(18) 0.7500 0.4903(14) 0.147(8) Uani 1 2 d S . .
C2S C 0.486(2) 0.7500 0.4322(14) 0.156(9) Uani 1 2 d S . .
C3S C 0.275(2) 0.7500 0.4124(10) 0.153(9) Uani 1 2 d S . .
C4S C 0.1924(14) 0.7500 0.4541(11) 0.126(6) Uani 1 2 d S . .
O1S O 0.3912(10) 0.7500 0.4598(6) 0.113(3) Uani 1 2 d S . .
C5S C 0.1688(15) 0.7500 0.7750(11) 0.132(6) Uani 1 2 d S . .
Cl1S Cl 0.1071(7) 0.7500 0.6751(4) 0.214(3) Uani 1 2 d S . .
Cl2S Cl 0.3096(6) 0.7500 0.7750(5) 0.188(3) Uani 1 2 d S . .
C6S C 0.7983(13) 0.7500 0.7339(9) 0.121(6) Uani 1 2 d S . .
Cl3S Cl 0.8870(6) 0.7500 0.8290(4) 0.208(3) Uani 1 2 d S . .
Cl4S Cl 0.6690(5) 0.7500 0.7514(3) 0.1487(18) Uani 1 2 d S . .
Cl6S Cl 0.7888(7) 0.7500 0.0627(6) 0.217(3) Uani 1 2 d S . .
Cl5S Cl 0.5695(8) 0.7500 0.0038(7) 0.259(4) Uani 1 2 d S . .
C7SA C 0.709(4) 0.7500 -0.029(3) 0.25(2) Uiso 0.66(3) 2 d SP B 1
C7SB C 0.679(10) 0.7500 0.098(7) 0.25(2) Uiso 0.34(3) 2 d SP B 2

loop_
_atom_site_aniso_label
_atom_site_aniso_U_11
_atom_site_aniso_U_22
_atom_site_aniso_U_33
_atom_site_aniso_U_23
_atom_site_aniso_U_13
_atom_site_aniso_U_12
Mo1 0.0197(2) 0.0246(2) 0.0411(3) 0.0014(2) 0.00322(19) -0.00046(18)
Mo2 0.0196(2) 0.0258(3) 0.0421(3) 0.0004(2) 0.00258(19) 0.00190(18)
Cl1 0.0329(10) 0.0324(10) 0.0692(14) 0.000 0.0281(10) 0.000
Cl2 0.0305(10) 0.0346(10) 0.0648(13) 0.000 0.0244(9) 0.000
O1 0.022(2) 0.107(4) 0.094(4) -0.014(3) -0.002(2) 0.011(3)
O2 0.069(3) 0.098(4) 0.071(3) 0.021(3) 0.038(3) 0.012(3)
O3 0.048(3) 0.055(3) 0.099(4) 0.016(3) 0.027(3) -0.007(2)
O5 0.065(3) 0.110(5) 0.073(3) -0.028(3) 0.033(3) -0.018(3)
O6 0.025(2) 0.112(5) 0.085(4) 0.007(3) -0.002(2) 0.005(3)
O7 0.0227(17) 0.0252(19) 0.044(2) 0.0034(16) 0.0056(16) 0.0011(15)
O8 0.0227(17) 0.028(2) 0.044(2) 0.0002(16) 0.0079(16) 0.0023(15)
N1 0.018(2) 0.033(2) 0.040(2) 0.004(2) 0.0009(18) 0.0045(18)
N2 0.022(2) 0.033(2) 0.040(2) 0.001(2) 0.0064(19) 0.0052(19)
N3 0.026(2) 0.029(2) 0.040(3) 0.003(2) 0.003(2) -0.0010(19)
N4 0.028(2) 0.030(2) 0.034(2) -0.0012(19) 0.0010(19) 0.0042(19)
N5 0.024(2) 0.029(2) 0.037(2) 0.002(2) 0.0031(18) -0.0029(18)
N6 0.017(2) 0.037(3) 0.037(2) -0.002(2) 0.0017(18) -0.0010(18)
C1 0.025(3) 0.038(3) 0.035(3) 0.009(2) 0.003(2) 0.002(2)
C2 0.030(3) 0.091(6) 0.092(6) -0.048(5) -0.005(4) 0.004(4)
C3 0.033(4) 0.112(7) 0.094(6) -0.049(5) 0.000(4) 0.020(4)
C4 0.018(3) 0.078(5) 0.051(4) 0.004(4) 0.000(3) 0.004(3)
C5 0.034(4) 0.065(5) 0.155(9) -0.041(6) -0.010(5) 0.000(4)
C6 0.031(3) 0.055(5) 0.142(8) -0.041(5) -0.016(4) 0.007(3)
C7 0.031(4) 0.233(14) 0.094(7) -0.071(8) -0.003(4) 0.035(6)
C8 0.028(3) 0.036(3) 0.033(3) 0.002(2) 0.002(2) 0.002(2)
C9 0.021(3) 0.037(3) 0.040(3) -0.002(2) 0.002(2) 0.000(2)
C10 0.037(3) 0.045(4) 0.050(4) 0.001(3) 0.011(3) 0.007(3)
C11 0.045(4) 0.044(4) 0.061(4) 0.010(3) 0.009(3) -0.001(3)
C12 0.039(3) 0.064(5) 0.050(4) 0.004(3) 0.007(3) -0.003(3)
C13 0.036(3) 0.060(4) 0.056(4) -0.009(3) 0.014(3) 0.010(3)
C14 0.032(3) 0.042(3) 0.052(4) 0.001(3) 0.006(3) 0.005(3)
C15 0.069(5) 0.131(8) 0.060(5) 0.007(5) 0.032(4) 0.016(5)
C16 0.033(3) 0.029(3) 0.041(3) -0.006(2) 0.003(2) -0.008(2)
C17 0.043(3) 0.032(3) 0.053(4) 0.005(3) 0.007(3) 0.001(3)
C18 0.050(4) 0.033(3) 0.057(4) 0.007(3) 0.013(3) 0.001(3)
C19 0.042(3) 0.043(4) 0.055(4) -0.001(3) 0.014(3) -0.007(3)
C20 0.035(3) 0.047(4) 0.069(4) 0.008(3) 0.016(3) 0.005(3)
C21 0.040(3) 0.029(3) 0.067(4) 0.010(3) 0.014(3) 0.004(3)
C22 0.072(5) 0.064(5) 0.142(8) 0.034(6) 0.048(6) -0.005(4)
C23 0.035(3) 0.027(3) 0.045(3) 0.002(3) -0.003(2) 0.001(2)
C31 0.021(3) 0.039(3) 0.039(3) 0.003(2) -0.002(2) -0.001(2)
C32 0.034(3) 0.040(3) 0.054(4) 0.002(3) 0.011(3) -0.004(3)
C33 0.041(3) 0.058(4) 0.054(4) 0.004(3) 0.014(3) -0.012(3)
C34 0.038(3) 0.066(5) 0.044(4) -0.015(3) 0.012(3) -0.004(3)
C35 0.054(4) 0.045(4) 0.065(4) -0.012(3) 0.016(3) 0.002(3)
C36 0.047(3) 0.037(3) 0.055(4) -0.003(3) 0.014(3) -0.008(3)
C37 0.057(5) 0.116(7) 0.062(5) 0.003(5) 0.023(4) 0.007(5)
C38 0.026(3) 0.031(3) 0.041(3) -0.002(2) -0.001(2) -0.002(2)
C39 0.022(3) 0.041(3) 0.041(3) -0.005(3) 0.000(2) 0.003(2)
C40 0.028(3) 0.073(5) 0.062(4) 0.022(4) -0.005(3) 0.002(3)
C41 0.029(3) 0.086(6) 0.079(5) 0.020(4) 0.007(3) -0.004(3)
C42 0.023(3) 0.071(5) 0.059(4) -0.003(4) -0.002(3) 0.005(3)
C43 0.036(3) 0.056(4) 0.064(4) 0.001(3) -0.002(3) 0.009(3)
C44 0.036(3) 0.043(4) 0.057(4) 0.000(3) 0.003(3) 0.000(3)
C45 0.027(3) 0.119(8) 0.092(6) 0.004(6) 0.009(4) 0.003(4)
C46 0.021(2) 0.026(3) 0.033(3) 0.002(2) -0.003(2) -0.002(2)
C47 0.021(2) 0.028(3) 0.030(3) -0.003(2) 0.000(2) 0.002(2)
C48 0.026(4) 0.030(4) 0.028(4) 0.000 0.011(3) 0.000
C49 0.023(3) 0.025(4) 0.032(4) 0.000 0.002(3) 0.000
C1S 0.140(17) 0.150(19) 0.18(2) 0.000 0.084(16) 0.000
C2S 0.23(3) 0.114(15) 0.17(2) 0.000 0.15(2) 0.000
C3S 0.20(2) 0.119(15) 0.086(12) 0.000 -0.063(14) 0.000
C4S 0.097(12) 0.156(18) 0.114(14) 0.000 0.003(10) 0.000
O1S 0.160(11) 0.083(7) 0.106(8) 0.000 0.054(8) 0.000
C5S 0.120(14) 0.142(16) 0.122(14) 0.000 0.007(11) 0.000
Cl1S 0.242(8) 0.183(7) 0.177(6) 0.000 -0.038(6) 0.000
Cl2S 0.201(7) 0.165(6) 0.224(7) 0.000 0.101(6) 0.000
C6S 0.094(11) 0.166(17) 0.092(10) 0.000 -0.003(9) 0.000
Cl3S 0.226(7) 0.158(6) 0.178(6) 0.000 -0.082(5) 0.000
Cl4S 0.149(4) 0.149(5) 0.146(4) 0.000 0.031(4) 0.000
Cl6S 0.212(8) 0.199(8) 0.214(8) 0.000 -0.001(7) 0.000
Cl5S 0.265(10) 0.223(9) 0.310(12) 0.000 0.113(10) 0.000

loop_
_atom_type_symbol
_atom_type_description
_atom_type_scat_dispersion_real
_atom_type_scat_dispersion_imag
_atom_type_scat_source
C C 0.0033 0.0016 'International Tables Vol C Tables 4.2.6.8 and 6.1.1.4'
H H 0.0000 0.0000 'International Tables Vol C Tables 4.2.6.8 and 6.1.1.4'
N N 0.0061 0.0033 'International Tables Vol C Tables 4.2.6.8 and 6.1.1.4'
O O 0.0106 0.0060 'International Tables Vol C Tables 4.2.6.8 and 6.1.1.4'
Cl Cl 0.1484 0.1585 'International Tables Vol C Tables 4.2.6.8 and 6.1.1.4'
Mo Mo -1.6832 0.6857 'International Tables Vol C Tables 4.2.6.8 and 6.1.1.4'

loop_
_geom_angle_atom_site_label_1
_geom_angle_atom_site_label_2
_geom_angle_atom_site_label_3
_geom_angle
_geom_angle_site_symmetry_1
O7 Mo1 Mo2 99.24(10) .
O7 Mo1 N3 168.45(15) .
Mo2 Mo1 N3 92.24(12) .
O7 Mo1 N5 85.98(15) .
Mo2 Mo1 N5 92.55(11) .
N3 Mo1 N5 92.29(16) .
O7 Mo1 N1 87.56(15) .
Mo2 Mo1 N1 92.13(11) .
N3 Mo1 N1 93.30(16) .
N5 Mo1 N1 172.56(16) .
O8 Mo2 Mo1 99.50(10) .
O8 Mo2 N4 167.67(15) .
Mo1 Mo2 N4 92.76(12) .
O8 Mo2 N2 85.89(15) .
Mo1 Mo2 N2 92.70(11) .
N4 Mo2 N2 92.21(16) .
O8 Mo2 N6 87.90(15) .
Mo1 Mo2 N6 92.44(11) .
N4 Mo2 N6 92.97(16) .
N2 Mo2 N6 172.52(17) .
C7 O1 C4 118.9(6) .
C12 O2 C15 116.7(6) .
C19 O3 C22 117.7(6) .
C34 O5 C37 117.9(6) .
C42 O6 C45 117.4(6) .
C46 O7 Mo1 140.4(3) .
C47 O8 Mo2 140.1(3) .
C8 N1 C1 118.0(4) .
C8 N1 Mo1 117.2(3) .
C1 N1 Mo1 124.2(3) .
C8 N2 C9 118.1(4) .
C8 N2 Mo2 117.6(4) .
C9 N2 Mo2 121.2(3) .
C23 N3 C16 119.1(5) .
C23 N3 Mo1 118.0(4) .
C16 N3 Mo1 122.9(4) .
C23 N4 C24 117.6(6) .
C23 N4 C24B 124.8(6) .
C23 N4 Mo2 117.4(4) .
C24 N4 Mo2 124.6(5) .
C24B N4 Mo2 117.2(5) .
C38 N5 C31 118.0(4) .
C38 N5 Mo1 117.3(4) .
C31 N5 Mo1 121.8(3) .
C38 N6 C39 118.0(4) .
C38 N6 Mo2 117.0(3) .
C39 N6 Mo2 124.8(4) .
C2 C1 C6 117.0(6) .
C2 C1 N1 120.4(5) .
C6 C1 N1 122.7(5) .
C1 C2 C3 121.2(7) .
C4 C3 C2 120.4(7) .
C5 C4 C3 118.6(6) .
C5 C4 O1 116.7(6) .
C3 C4 O1 124.6(7) .
C4 C5 C6 121.2(7) .
C1 C6 C5 121.5(7) .
N1 C8 N2 119.8(5) .
C10 C9 C14 119.3(5) .
C10 C9 N2 120.8(5) .
C14 C9 N2 119.8(5) .
C11 C10 C9 121.0(6) .
C10 C11 C12 119.6(6) .
C13 C12 O2 124.4(6) .
C13 C12 C11 120.2(6) .
O2 C12 C11 115.5(6) .
C12 C13 C14 120.0(6) .
C9 C14 C13 119.9(6) .
C17 C16 C21 116.8(5) .
C17 C16 N3 124.7(5) .
C21 C16 N3 118.5(5) .
C16 C17 C18 121.8(6) .
C17 C18 C19 120.1(6) .
O3 C19 C20 116.4(6) .
O3 C19 C18 125.0(6) .
C20 C19 C18 118.6(6) .
C21 C20 C19 121.2(6) .
C20 C21 C16 121.4(6) .
N3 C23 N4 119.6(5) .
N4 C24 C25 118.3(7) .
N4 C24 C29 121.6(7) .
C25 C24 C29 120.0 .
C26 C25 C24 120.0 .
C25 C26 C27 120.0 .
O4 C27 C28 116.6(9) .
O4 C27 C26 123.4(9) .
C28 C27 C26 120.0 .
C29 C28 C27 120.0 .
C28 C29 C24 120.0 .
C27 O4 C30 115.4(15) .
C25B C24B C29B 120.0 .
C25B C24B N4 116.4(7) .
C29B C24B N4 123.5(7) .
C24B C25B C26B 120.0 .
C278 C26B C25B 120.0 .
C26B C278 C28B 120.0 .
C26B C278 O4B 115.6(10) .
C28B C278 O4B 124.3(10) .
C29B C28B C278 120.0 .
C28B C29B C24B 120.0 .
C278 O4B C30B 116.3(17) .
C32 C31 C36 118.0(6) .
C32 C31 N5 121.3(5) .
C36 C31 N5 120.6(5) .
C31 C32 C33 120.8(6) .
C34 C33 C32 121.0(6) .
C33 C34 O5 124.7(6) .
C33 C34 C35 118.9(6) .
O5 C34 C35 116.4(6) .
C36 C35 C34 120.3(6) .
C35 C36 C31 121.1(6) .
N6 C38 N5 120.2(5) .
C40 C39 C44 118.6(5) .
C40 C39 N6 118.7(5) .
C44 C39 N6 122.7(5) .
C39 C40 C41 120.8(6) .
C42 C41 C40 120.3(7) .
C41 C42 O6 125.0(7) .
C41 C42 C43 119.4(6) .
O6 C42 C43 115.5(6) .
C44 C43 C42 120.3(6) .
C43 C44 C39 120.5(6) .
O7 C46 C49 122.0(5) .
O7 C46 C47 120.5(4) .
C49 C46 C47 117.5(5) .
O8 C47 C48 121.9(5) .
O8 C47 C46 120.1(4) .
C48 C47 C46 118.0(5) .
C47 C48 C47 124.6(6) 4_575
C47 C48 Cl2 117.7(3) 4_575
C47 C48 Cl2 117.7(3) .
C46 C49 C46 124.4(7) 4_575
C46 C49 Cl1 117.8(3) 4_575
C46 C49 Cl1 117.8(3) .
O1S C2S C1S 120.3(18) .
C4S C3S O1S 119.6(14) .
C2S O1S C3S 129.9(17) .
Cl1S C5S Cl2S 103.6(11) .
Cl3S C6S Cl4S 106.4(9) .
C7SA Cl6S C7SB 87(4) .
C7SB Cl5S C7SA 72(4) .
Cl6S C7SA Cl5S 98(3) .
Cl6S C7SB Cl5S 103(6) .

loop_
_geom_bond_atom_site_label_1
_geom_bond_atom_site_label_2
_geom_bond_distance
_geom_bond_site_symmetry_2
Mo1 O7 2.049(3) .
Mo1 Mo2 2.1057(7) .
Mo1 N3 2.116(4) .
Mo1 N5 2.136(4) .
Mo1 N1 2.155(4) .
Mo2 O8 2.049(4) .
Mo2 N4 2.115(5) .
Mo2 N2 2.134(4) .
Mo2 N6 2.151(4) .
Cl1 C49 1.744(7) .
Cl2 C48 1.759(7) .
O1 C7 1.371(10) .
O1 C4 1.376(7) .
O2 C12 1.381(8) .
O2 C15 1.411(9) .
O3 C19 1.366(7) .
O3 C22 1.402(9) .
O5 C34 1.371(8) .
O5 C37 1.408(9) .
O6 C42 1.376(7) .
O6 C45 1.407(9) .
O7 C46 1.285(6) .
O8 C47 1.292(6) .
N1 C8 1.320(7) .
N1 C1 1.436(6) .
N2 C8 1.323(6) .
N2 C9 1.437(7) .
N3 C23 1.323(7) .
N3 C16 1.425(7) .
N4 C23 1.326(7) .
N4 C24 1.383(8) .
N4 C24B 1.501(8) .
N5 C38 1.327(6) .
N5 C31 1.431(7) .
N6 C38 1.318(7) .
N6 C39 1.427(6) .
C1 C2 1.358(9) .
C1 C6 1.370(9) .
C2 C3 1.403(9) .
C3 C4 1.360(10) .
C4 C5 1.336(10) .
C5 C6 1.389(9) .
C9 C10 1.380(8) .
C9 C14 1.380(8) .
C10 C11 1.371(9) .
C11 C12 1.385(9) .
C12 C13 1.370(9) .
C13 C14 1.389(9) .
C16 C17 1.381(8) .
C16 C21 1.410(8) .
C17 C18 1.383(8) .
C18 C19 1.397(8) .
C19 C20 1.370(9) .
C20 C21 1.368(8) .
C24 C25 1.3900 .
C24 C29 1.3900 .
C25 C26 1.3900 .
C26 C27 1.3900 .
C27 O4 1.381(14) .
C27 C28 1.3900 .
C28 C29 1.3900 .
O4 C30 1.39(3) .
C24B C25B 1.3900 .
C24B C29B 1.3900 .
C25B C26B 1.3900 .
C26B C278 1.3900 .
C278 C28B 1.3900 .
C278 O4B 1.404(17) .
C28B C29B 1.3900 .
O4B C30B 1.44(3) .
C31 C32 1.380(8) .
C31 C36 1.386(8) .
C32 C33 1.386(9) .
C33 C34 1.366(9) .
C34 C35 1.383(9) .
C35 C36 1.380(9) .
C39 C40 1.358(9) .
C39 C44 1.401(8) .
C40 C41 1.410(8) .
C41 C42 1.356(9) .
C42 C43 1.390(10) .
C43 C44 1.379(8) .
C46 C49 1.390(6) .
C46 C47 1.475(7) .
C47 C48 1.380(6) .
C48 C47 1.380(6) 4_575
C49 C46 1.390(6) 4_575
C1S C2S 1.49(3) .
C2S O1S 1.42(2) .
C3S C4S 1.42(3) .
C3S O1S 1.53(2) .
C5S Cl1S 1.719(18) .
C5S Cl2S 1.825(19) .
C6S Cl3S 1.768(15) .
C6S Cl4S 1.770(17) .
Cl6S C7SA 1.67(5) .
Cl6S C7SB 1.67(11) .
Cl5S C7SB 1.90(11) .
Cl5S C7SA 2.01(5) .
